data_4111777
loop_
_publ_author_name
'Zilong Li'
'Yasuhiro Ohki'
'Kazuyuki Tatsumi'

_publ_section_title
;
 Dithiolato-Bridged Dinuclear Iron-Nickel Complexes
 [Fe(CO)2(CN)2(\m-SCH2CH2CH2S)Ni(S2CNR2)]-Modeling the Active Site of
 [NiFe] Hydrogenase
;
_journal_name_full 'Journal of the American Chemical Society'
_journal_page_first 8950
_journal_page_last 8951
_journal_paper_doi 10.1021/ja051590+
_journal_volume 127
_journal_year 2005
_chemical_formula_sum 'C36 H36 Fe N3 Ni O2 P S4'
_chemical_formula_weight 816.46
_space_group_IT_number 2
_symmetry_cell_setting triclinic
_symmetry_Int_Tables_number 2
_symmetry_space_group_name_Hall '-P 1'
_symmetry_space_group_name_H-M 'P -1'
_cell_angle_alpha 95.573(3)
_cell_angle_beta 103.307(1)
_cell_angle_gamma 112.526(4)
_cell_formula_units_Z 2
_cell_length_a 10.4196(32)
_cell_length_b 13.1815(40)
_cell_length_c 15.9818(45)
_cell_measurement_reflns_used 5405
_cell_measurement_temperature 173.2
_cell_measurement_theta_max 27.5
_cell_measurement_theta_min 3.2
_cell_volume 1930.8(10)
_computing_cell_refinement CRYSTALCLEAR
_computing_data_collection CRYSTALCLEAR
_computing_data_reduction 'teXsan Ver. 1.11'
_computing_publication_material 'teXsan Ver. 1.11'
_computing_structure_refinement 'teXsan Ver. 1.10'
_computing_structure_solution SIR92
_diffrn_detector_area_resol_mean 28.57
_diffrn_measured_fraction_theta_full 0.9589
_diffrn_measured_fraction_theta_max 0.9589
_diffrn_measurement_device_type 'Rigaku/MSC Mercury CCD'
_diffrn_measurement_method \w
_diffrn_radiation_type 'Mo K\a'
_diffrn_radiation_wavelength 0.7107
_diffrn_reflns_av_R_equivalents 0.024
_diffrn_reflns_limit_h_max 13
_diffrn_reflns_limit_h_min -11
_diffrn_reflns_limit_k_max 17
_diffrn_reflns_limit_k_min -13
_diffrn_reflns_limit_l_max 20
_diffrn_reflns_limit_l_min -20
_diffrn_reflns_number 15709
_diffrn_reflns_theta_full 27.48
_diffrn_reflns_theta_max 27.48
_exptl_absorpt_coefficient_mu 1.156
_exptl_absorpt_correction_T_max 0.966
_exptl_absorpt_correction_T_min 0.858
_exptl_absorpt_correction_type multi-scan
_exptl_absorpt_process_details '(Jacobson, 1998)'
_exptl_crystal_colour 'light green'
_exptl_crystal_density_diffrn 1.404
_exptl_crystal_description platelet
_exptl_crystal_F_000 844
_exptl_crystal_size_max 0.200
_exptl_crystal_size_mid 0.100
_exptl_crystal_size_min 0.030
_refine_diff_density_max 1.20
_refine_diff_density_min -0.33
_refine_ls_extinction_method none
_refine_ls_goodness_of_fit_ref 1.790
_refine_ls_hydrogen_treatment noref
_refine_ls_number_parameters 433
_refine_ls_number_reflns 8405
_refine_ls_R_factor_gt 0.0462
_refine_ls_shift/su_max 0.0007
_refine_ls_structure_factor_coef F
_refine_ls_weighting_details 'w = 1/[\s^2^(Fo) + 0.00063|Fo|^2^]'
_refine_ls_weighting_scheme calc
_refine_ls_wR_factor_ref 0.0777
_reflns_number_gt 7016
_reflns_number_total 8480
_reflns_threshold_expression F^2^>2.0\s(F^2^)
_cod_data_source_file ja0515902Bsi20050404_050907_1.cif
_cod_data_source_block (PPh4)[(CO)2(CN)2Fe(pdt)Ni(S2CNEt2)]
_cod_original_cell_volume 1930.756(998)
_cod_original_sg_symbol_H-M 'P -1 '
_cod_original_formula_sum 'C36 H36 Fe N3 Ni O2 P S4 '
_cod_database_code 4111777

loop_
_symmetry_equiv_pos_as_xyz
x,y,z
-x,-y,-z

loop_
_atom_site_label
_atom_site_type_symbol
_atom_site_fract_x
_atom_site_fract_y
_atom_site_fract_z
_atom_site_U_iso_or_equiv
_atom_site_adp_type
_atom_site_occupancy
_atom_site_calc_flag
Ni Ni 0.62700(4) -0.05146(3) 0.34844(3) 0.0267(1) Uani 1.00 d
Fe Fe 0.44109(5) -0.29397(4) 0.24872(3) 0.0275(1) Uani 1.00 d
S(1) S 0.53053(8) -0.20706(7) 0.39698(5) 0.0312(2) Uani 1.00 d
S(2) S 0.42427(8) -0.12316(7) 0.23832(5) 0.0297(2) Uani 1.00 d
S(3) S 0.83702(8) 0.02281(7) 0.45102(5) 0.0284(2) Uani 1.00 d
S(4) S 0.72542(9) 0.11709(7) 0.31852(6) 0.0358(2) Uani 1.00 d
P P 0.29291(8) 0.20846(6) 0.10489(5) 0.0210(2) Uani 1.00 d
O(1) O 0.3459(3) -0.3671(3) 0.0566(2) 0.0524(8) Uani 1.00 d
O(2) O 0.4749(4) -0.4925(3) 0.2967(2) 0.063(1) Uani 1.00 d
N(1) N 0.1217(3) -0.4143(3) 0.2472(2) 0.0478(9) Uani 1.00 d
N(2) N 0.7483(3) -0.1972(2) 0.2272(2) 0.0371(8) Uani 1.00 d
N(3) N 0.9788(3) 0.2408(2) 0.4457(2) 0.0383(8) Uani 1.00 d
C(1) C 0.2427(4) -0.3662(3) 0.2504(2) 0.0340(9) Uani 1.00 d
C(2) C 0.3821(4) -0.3401(3) 0.1316(2) 0.0331(9) Uani 1.00 d
C(3) C 0.4642(4) -0.4149(3) 0.2766(2) 0.0385(10) Uani 1.00 d
C(4) C 0.6364(3) -0.2277(3) 0.2397(2) 0.0299(8) Uani 1.00 d
C(5) C 0.3785(4) -0.1903(3) 0.4272(2) 0.0427(10) Uani 1.00 d
C(6) C 0.3413(4) -0.1000(3) 0.3915(3) 0.042(1) Uani 1.00 d
C(7) C 0.2892(4) -0.1183(3) 0.2926(3) 0.0402(10) Uani 1.00 d
C(8) C 0.8674(3) 0.1436(3) 0.4107(2) 0.0291(8) Uani 1.00 d
C(9) C 0.9937(5) 0.3385(3) 0.4048(3) 0.050(1) Uani 1.00 d
C(10) C 1.0686(6) 0.3451(5) 0.3367(4) 0.075(2) Uani 1.00 d
C(11) C 1.0931(4) 0.2555(3) 0.5260(3) 0.0435(10) Uani 1.00 d
C(12) C 1.0767(6) 0.3121(5) 0.6058(3) 0.068(2) Uani 1.00 d
C(13) C 0.2372(3) 0.1661(2) 0.1990(2) 0.0242(7) Uani 1.00 d
C(14) C 0.3331(4) 0.2020(3) 0.2834(2) 0.0335(9) Uani 1.00 d
C(15) C 0.2837(4) 0.1625(4) 0.3516(2) 0.042(1) Uani 1.00 d
C(16) C 0.1402(4) 0.0873(3) 0.3373(2) 0.040(1) Uani 1.00 d
C(17) C 0.0443(4) 0.0526(3) 0.2542(3) 0.0375(10) Uani 1.00 d
C(18) C 0.0920(4) 0.0926(3) 0.1848(2) 0.0323(8) Uani 1.00 d
C(19) C 0.2938(3) 0.0918(2) 0.0381(2) 0.0229(7) Uani 1.00 d
C(20) C 0.2486(4) -0.0140(3) 0.0580(2) 0.0307(8) Uani 1.00 d
C(21) C 0.2516(4) -0.1019(3) 0.0041(3) 0.0399(10) Uani 1.00 d
C(22) C 0.2984(4) -0.0827(3) -0.0694(3) 0.0401(10) Uani 1.00 d
C(23) C 0.3469(4) 0.0220(3) -0.0881(2) 0.0390(10) Uani 1.00 d
C(24) C 0.3464(4) 0.1099(3) -0.0344(2) 0.0340(9) Uani 1.00 d
C(25) C 0.1688(3) 0.2592(2) 0.0464(2) 0.0243(7) Uani 1.00 d
C(26) C 0.1240(3) 0.2385(3) -0.0452(2) 0.0314(8) Uani 1.00 d
C(27) C 0.0388(4) 0.2892(3) -0.0872(3) 0.0404(9) Uani 1.00 d
C(28) C -0.0027(4) 0.3565(3) -0.0382(3) 0.046(1) Uani 1.00 d
C(29) C 0.0406(4) 0.3765(3) 0.0527(3) 0.041(1) Uani 1.00 d
C(30) C 0.1275(3) 0.3278(3) 0.0957(2) 0.0307(8) Uani 1.00 d
C(31) C 0.4732(3) 0.3181(2) 0.1342(2) 0.0244(7) Uani 1.00 d
C(32) C 0.4980(3) 0.4219(3) 0.1111(2) 0.0289(8) Uani 1.00 d
C(33) C 0.6392(4) 0.5038(3) 0.1323(3) 0.0381(9) Uani 1.00 d
C(34) C 0.7539(4) 0.4823(3) 0.1755(3) 0.0409(9) Uani 1.00 d
C(35) C 0.7283(4) 0.3784(3) 0.1971(3) 0.0418(10) Uani 1.00 d
C(36) C 0.5887(3) 0.2962(3) 0.1767(2) 0.0327(8) Uani 1.00 d
H(1) H 0.2934 -0.2609 0.4050 0.0516 Uiso 1.00 calc
H(2) H 0.4040 -0.1715 0.4906 0.0516 Uiso 1.00 calc
H(3) H 0.4272 -0.0299 0.4123 0.0503 Uiso 1.00 calc
H(4) H 0.2651 -0.0946 0.4143 0.0503 Uiso 1.00 calc
H(5) H 0.2634 -0.0578 0.2778 0.0485 Uiso 1.00 calc
H(6) H 0.2035 -0.1893 0.2712 0.0485 Uiso 1.00 calc
H(7) H 0.8975 0.3339 0.3783 0.0605 Uiso 1.00 calc
H(8) H 1.0486 0.4060 0.4501 0.0605 Uiso 1.00 calc
H(9) H 1.0594 0.4000 0.3040 0.0892 Uiso 1.00 calc
H(10) H 1.1693 0.3644 0.3625 0.0892 Uiso 1.00 calc
H(11) H 1.0274 0.2739 0.2966 0.0892 Uiso 1.00 calc
H(12) H 1.0886 0.1827 0.5339 0.0527 Uiso 1.00 calc
H(13) H 1.1869 0.3010 0.5185 0.0527 Uiso 1.00 calc
H(14) H 1.1562 0.3229 0.6569 0.0818 Uiso 1.00 calc
H(15) H 1.0796 0.3856 0.5983 0.0818 Uiso 1.00 calc
H(16) H 0.9853 0.2672 0.6154 0.0818 Uiso 1.00 calc
H(17) H 0.4336 0.2540 0.2939 0.0403 Uiso 1.00 calc
H(18) H 0.3496 0.1876 0.4107 0.0503 Uiso 1.00 calc
H(19) H 0.1070 0.0590 0.3857 0.0487 Uiso 1.00 calc
H(20) H -0.0559 0.0007 0.2444 0.0450 Uiso 1.00 calc
H(21) H 0.0241 0.0687 0.1262 0.0389 Uiso 1.00 calc
H(22) H 0.2151 -0.0268 0.1096 0.0367 Uiso 1.00 calc
H(23) H 0.2212 -0.1763 0.0181 0.0484 Uiso 1.00 calc
H(24) H 0.2960 -0.1451 -0.1087 0.0480 Uiso 1.00 calc
H(25) H 0.3819 0.0346 -0.1393 0.0468 Uiso 1.00 calc
H(26) H 0.3816 0.1845 -0.0477 0.0411 Uiso 1.00 calc
H(27) H 0.1514 0.1892 -0.0794 0.0377 Uiso 1.00 calc
H(28) H 0.0090 0.2771 -0.1508 0.0481 Uiso 1.00 calc
H(29) H -0.0630 0.3906 -0.0678 0.0554 Uiso 1.00 calc
H(30) H 0.0096 0.4233 0.0858 0.0497 Uiso 1.00 calc
H(31) H 0.1590 0.3418 0.1597 0.0370 Uiso 1.00 calc
H(32) H 0.4170 0.4365 0.0807 0.0350 Uiso 1.00 calc
H(33) H 0.6575 0.5765 0.1167 0.0455 Uiso 1.00 calc
H(34) H 0.8522 0.5391 0.1905 0.0498 Uiso 1.00 calc
H(35) H 0.8094 0.3636 0.2272 0.0498 Uiso 1.00 calc
H(36) H 0.5714 0.2234 0.1912 0.0396 Uiso 1.00 calc

loop_
_atom_site_aniso_label
_atom_site_aniso_U_11
_atom_site_aniso_U_22
_atom_site_aniso_U_33
_atom_site_aniso_U_12
_atom_site_aniso_U_13
_atom_site_aniso_U_23
Ni 0.0258(2) 0.0313(2) 0.0211(2) 0.0118(2) 0.0035(2) 0.0050(2)
Fe 0.0293(2) 0.0313(3) 0.0236(2) 0.0126(2) 0.0103(2) 0.0060(2)
S(1) 0.0274(4) 0.0380(4) 0.0235(4) 0.0096(3) 0.0054(3) 0.0072(3)
S(2) 0.0312(4) 0.0348(4) 0.0224(4) 0.0163(3) 0.0029(3) 0.0030(3)
S(3) 0.0265(4) 0.0352(4) 0.0234(4) 0.0127(3) 0.0058(3) 0.0090(3)
S(4) 0.0411(4) 0.0318(4) 0.0267(4) 0.0134(4) -0.0019(3) 0.0068(3)
P 0.0224(3) 0.0213(4) 0.0183(4) 0.0076(3) 0.0063(3) 0.0057(3)
O(1) 0.061(2) 0.060(2) 0.028(1) 0.021(1) 0.010(1) -0.003(1)
O(2) 0.108(3) 0.050(2) 0.053(2) 0.045(2) 0.039(2) 0.025(2)
N(1) 0.032(2) 0.051(2) 0.048(2) 0.006(1) 0.009(1) 0.008(2)
N(2) 0.034(1) 0.038(2) 0.043(2) 0.015(1) 0.018(1) 0.011(1)
N(3) 0.040(2) 0.033(2) 0.036(2) 0.013(1) 0.003(1) 0.007(1)
C(1) 0.037(2) 0.037(2) 0.026(2) 0.014(1) 0.008(1) 0.006(1)
C(2) 0.036(2) 0.035(2) 0.031(2) 0.016(1) 0.013(1) 0.006(1)
C(3) 0.050(2) 0.038(2) 0.033(2) 0.019(2) 0.020(2) 0.009(2)
C(4) 0.035(2) 0.030(2) 0.028(2) 0.016(1) 0.009(1) 0.008(1)
C(5) 0.036(2) 0.062(2) 0.024(2) 0.014(2) 0.012(1) 0.002(2)
C(6) 0.041(2) 0.051(2) 0.035(2) 0.022(2) 0.015(2) -0.003(2)
C(7) 0.033(2) 0.048(2) 0.040(2) 0.022(2) 0.007(1) -0.004(2)
C(8) 0.032(2) 0.031(2) 0.024(2) 0.012(1) 0.009(1) 0.004(1)
C(9) 0.054(2) 0.031(2) 0.049(2) 0.010(2) -0.001(2) 0.010(2)
C(10) 0.074(3) 0.076(3) 0.098(4) 0.038(3) 0.041(3) 0.056(3)
C(11) 0.032(2) 0.043(2) 0.041(2) 0.009(2) -0.002(2) 0.007(2)
C(12) 0.071(3) 0.085(4) 0.037(3) 0.034(3) -0.004(2) 0.001(2)
C(13) 0.027(1) 0.027(1) 0.021(1) 0.013(1) 0.009(1) 0.007(1)
C(14) 0.035(2) 0.043(2) 0.023(2) 0.018(2) 0.007(1) 0.007(1)
C(15) 0.054(2) 0.061(2) 0.021(2) 0.033(2) 0.012(2) 0.012(2)
C(16) 0.057(2) 0.057(2) 0.033(2) 0.039(2) 0.027(2) 0.025(2)
C(17) 0.041(2) 0.040(2) 0.045(2) 0.020(2) 0.028(2) 0.020(2)
C(18) 0.033(2) 0.036(2) 0.030(2) 0.014(1) 0.013(1) 0.011(1)
C(19) 0.024(1) 0.023(1) 0.020(1) 0.007(1) 0.006(1) 0.005(1)
C(20) 0.039(2) 0.026(2) 0.030(2) 0.012(1) 0.016(1) 0.009(1)
C(21) 0.049(2) 0.024(2) 0.046(2) 0.011(1) 0.019(2) 0.005(1)
C(22) 0.044(2) 0.035(2) 0.038(2) 0.016(2) 0.014(2) -0.005(2)
C(23) 0.050(2) 0.039(2) 0.034(2) 0.020(2) 0.022(2) 0.005(2)
C(24) 0.046(2) 0.031(2) 0.030(2) 0.015(1) 0.020(1) 0.012(1)
C(25) 0.022(1) 0.022(1) 0.026(2) 0.006(1) 0.005(1) 0.008(1)
C(26) 0.026(1) 0.032(2) 0.030(2) 0.007(1) 0.005(1) 0.010(1)
C(27) 0.031(2) 0.041(2) 0.036(2) 0.005(1) -0.002(1) 0.019(2)
C(28) 0.033(2) 0.033(2) 0.067(3) 0.011(2) 0.004(2) 0.025(2)
C(29) 0.035(2) 0.030(2) 0.061(3) 0.016(1) 0.011(2) 0.013(2)
C(30) 0.028(1) 0.025(1) 0.037(2) 0.010(1) 0.008(1) 0.007(1)
C(31) 0.024(1) 0.023(1) 0.024(1) 0.007(1) 0.009(1) 0.002(1)
C(32) 0.026(1) 0.025(1) 0.034(2) 0.008(1) 0.011(1) 0.005(1)
C(33) 0.035(2) 0.027(2) 0.046(2) 0.004(1) 0.016(2) 0.004(1)
C(34) 0.028(2) 0.041(2) 0.039(2) 0.002(1) 0.010(1) -0.002(2)
C(35) 0.027(2) 0.055(2) 0.040(2) 0.015(2) 0.006(1) 0.008(2)
C(36) 0.031(2) 0.036(2) 0.032(2) 0.014(1) 0.008(1) 0.009(1)

loop_
_atom_type_symbol
_atom_type_description
_atom_type_scat_dispersion_real
_atom_type_scat_dispersion_imag
_atom_type_scat_source
Fe Fe 0.346 0.844
;International Tables for Crystallography
(1992, Vol. C, Tables 4.2.6.8 and 6.1.1.1)
;
Ni Ni 0.339 1.112
;International Tables for Crystallography
(1992, Vol. C, Tables 4.2.6.8 and 6.1.1.1)
;
S S 0.125 0.123
;International Tables for Crystallography
(1992, Vol. C, Tables 4.2.6.8 and 6.1.1.1)
;
P P 0.102 0.094
;International Tables for Crystallography
(1992, Vol. C, Tables 4.2.6.8 and 6.1.1.1)
;
N N 0.006 0.003
;International Tables for Crystallography
(1992, Vol. C, Tables 4.2.6.8 and 6.1.1.1)
;
O O 0.011 0.006
;International Tables for Crystallography
(1992, Vol. C, Tables 4.2.6.8 and 6.1.1.1)
;
C C 0.003 0.002
;International Tables for Crystallography
(1992, Vol. C, Tables 4.2.6.8 and 6.1.1.1)
;
H H 0.000 0.000
;International Tables for Crystallography
(1992, Vol. C, Table 6.1.1.2)
;

loop_
_geom_angle_atom_site_label_1
_geom_angle_atom_site_label_2
_geom_angle_atom_site_label_3
_geom_angle
_geom_angle_publ_flag
S(1) Ni S(2) 85.75(3) yes
S(1) Ni S(3) 97.05(3) yes
S(1) Ni S(4) 171.70(4) yes
S(2) Ni S(3) 175.95(3) yes
S(2) Ni S(4) 98.65(3) yes
S(3) Ni S(4) 78.94(3) yes
S(1) Fe S(2) 80.23(3) yes
S(1) Fe C(1) 94.7(1) yes
S(1) Fe C(2) 171.5(1) yes
S(1) Fe C(3) 89.9(1) yes
S(1) Fe C(4) 88.9(1) yes
S(2) Fe C(1) 92.1(1) yes
S(2) Fe C(2) 92.2(1) yes
S(2) Fe C(3) 170.1(1) yes
S(2) Fe C(4) 89.30(10) yes
C(1) Fe C(2) 89.4(1) yes
C(1) Fe C(3) 88.1(2) yes
C(1) Fe C(4) 176.3(1) yes
C(2) Fe C(3) 97.7(2) yes
C(2) Fe C(4) 87.1(1) yes
C(3) Fe C(4) 91.1(1) yes
Ni S(1) Fe 84.52(3) yes
Ni S(1) C(5) 101.7(1) yes
Fe S(1) C(5) 106.1(1) yes
Ni S(2) Fe 84.34(3) yes
Ni S(2) C(7) 102.4(1) yes
Fe S(2) C(7) 107.0(1) yes
Ni S(3) C(8) 86.3(1) yes
Ni S(4) C(8) 85.6(1) yes
C(13) P C(19) 109.5(1) yes
C(13) P C(25) 107.7(1) yes
C(13) P C(31) 112.7(1) yes
C(19) P C(25) 111.8(1) yes
C(19) P C(31) 106.7(1) yes
C(25) P C(31) 108.5(1) yes
C(8) N(3) C(9) 120.6(3) yes
C(8) N(3) C(11) 121.5(3) yes
C(9) N(3) C(11) 118.0(3) yes
Fe C(1) N(1) 176.0(3) yes
Fe C(2) O(1) 178.5(3) yes
Fe C(3) O(2) 177.0(3) yes
Fe C(4) N(2) 173.0(3) yes
S(1) C(5) C(6) 114.5(3) yes
C(5) C(6) C(7) 115.8(3) yes
S(2) C(7) C(6) 113.7(2) yes
S(3) C(8) S(4) 108.9(2) yes
S(3) C(8) N(3) 125.5(3) yes
S(4) C(8) N(3) 125.6(3) yes
N(3) C(9) C(10) 113.2(4) yes
N(3) C(11) C(12) 112.3(3) yes
P C(13) C(14) 122.5(2) yes
P C(13) C(18) 117.6(2) yes
C(14) C(13) C(18) 120.0(3) yes
C(13) C(14) C(15) 119.1(3) yes
C(14) C(15) C(16) 121.0(3) yes
C(15) C(16) C(17) 120.2(3) yes
C(16) C(17) C(18) 119.5(3) yes
C(13) C(18) C(17) 120.2(3) yes
P C(19) C(20) 122.0(2) yes
P C(19) C(24) 118.4(2) yes
C(20) C(19) C(24) 119.6(3) yes
C(19) C(20) C(21) 119.8(3) yes
C(20) C(21) C(22) 119.3(3) yes
C(21) C(22) C(23) 121.1(3) yes
C(22) C(23) C(24) 119.9(3) yes
C(19) C(24) C(23) 120.1(3) yes
P C(25) C(26) 121.5(2) yes
P C(25) C(30) 117.6(2) yes
C(26) C(25) C(30) 120.8(3) yes
C(25) C(26) C(27) 119.0(3) yes
C(26) C(27) C(28) 120.1(3) yes
C(27) C(28) C(29) 121.0(3) yes
C(28) C(29) C(30) 119.8(3) yes
C(25) C(30) C(29) 119.4(3) yes
P C(31) C(32) 120.9(2) yes
P C(31) C(36) 118.8(2) yes
C(32) C(31) C(36) 120.3(3) yes
C(31) C(32) C(33) 119.5(3) yes
C(32) C(33) C(34) 120.1(3) yes
C(33) C(34) C(35) 120.0(3) yes
C(34) C(35) C(36) 120.6(3) yes
C(31) C(36) C(35) 119.5(3) yes

loop_
_geom_bond_atom_site_label_1
_geom_bond_atom_site_label_2
_geom_bond_distance
_geom_bond_publ_flag
Ni S(1) 2.2152(9) yes
Ni S(2) 2.2110(9) yes
Ni S(3) 2.1978(9) yes
Ni S(4) 2.2143(9) yes
Fe S(1) 2.3310(9) yes
Fe S(2) 2.3429(9) yes
Fe C(1) 1.925(4) yes
Fe C(2) 1.793(4) yes
Fe C(3) 1.784(4) yes
Fe C(4) 1.929(3) yes
S(1) C(5) 1.841(4) yes
S(2) C(7) 1.833(4) yes
S(3) C(8) 1.719(3) yes
S(4) C(8) 1.727(3) yes
P C(13) 1.796(3) yes
P C(19) 1.790(3) yes
P C(25) 1.794(3) yes
P C(31) 1.794(3) yes
O(1) C(2) 1.144(4) yes
O(2) C(3) 1.138(4) yes
N(1) C(1) 1.160(4) yes
N(2) C(4) 1.152(4) yes
N(3) C(8) 1.313(4) yes
N(3) C(9) 1.473(5) yes
N(3) C(11) 1.474(5) yes
C(5) C(6) 1.508(6) yes
C(6) C(7) 1.511(5) yes
C(9) C(10) 1.469(7) yes
C(11) C(12) 1.493(7) yes
C(13) C(14) 1.392(4) yes
C(13) C(18) 1.398(4) yes
C(14) C(15) 1.374(5) yes
C(15) C(16) 1.390(6) yes
C(16) C(17) 1.376(5) yes
C(17) C(18) 1.386(5) yes
C(19) C(20) 1.386(4) yes
C(19) C(24) 1.394(4) yes
C(20) C(21) 1.390(5) yes
C(21) C(22) 1.381(5) yes
C(22) C(23) 1.366(5) yes
C(23) C(24) 1.376(5) yes
C(25) C(26) 1.396(4) yes
C(25) C(30) 1.393(4) yes
C(26) C(27) 1.398(5) yes
C(27) C(28) 1.379(6) yes
C(28) C(29) 1.385(6) yes
C(29) C(30) 1.395(5) yes
C(31) C(32) 1.395(4) yes
C(31) C(36) 1.387(4) yes
C(32) C(33) 1.389(4) yes
C(33) C(34) 1.379(5) yes
C(34) C(35) 1.386(6) yes
C(35) C(36) 1.379(5) yes

loop_
_geom_contact_atom_site_label_1
_geom_contact_atom_site_label_2
_geom_contact_distance
_geom_contact_site_symmetry_2
O(1) C(33) 3.429(5) 2_655
O(1) C(28) 3.578(5) 2_555
O(1) C(32) 3.589(4) 2_655
O(2) C(32) 3.164(4) 1_545
O(2) C(31) 3.415(4) 1_545
O(2) C(33) 3.456(5) 1_545
N(1) C(34) 3.396(5) 1_445
N(1) C(10) 3.509(6) 1_445
N(1) C(28) 3.547(6) 2_555
N(2) C(17) 3.445(4) 1_655
N(2) C(24) 3.457(5) 2_655
N(2) C(26) 3.542(5) 2_655
C(3) C(32) 3.414(5) 1_545
C(3) C(33) 3.570(5) 1_545
C(21) C(28) 3.553(5) 2_555
C(21) C(29) 3.583(5) 2_555
Fe Ni 3.0587(6) .

loop_
_geom_torsion_atom_site_label_1
_geom_torsion_atom_site_label_2
_geom_torsion_atom_site_label_3
_geom_torsion_atom_site_label_4
_geom_torsion
_geom_torsion_publ_flag
Ni S(1) Fe S(2) -35.69(3) yes
Ni S(1) Fe C(1) -127.0(1) yes
Ni S(1) Fe C(3) 144.9(1) yes
Ni S(1) Fe C(4) 53.79(9) yes
Ni S(1) C(5) C(6) 14.3(3) yes
Ni S(2) Fe S(1) 35.78(3) yes
Ni S(2) Fe C(1) 130.2(1) yes
Ni S(2) Fe C(2) -140.3(1) yes
Ni S(2) Fe C(4) -53.2(1) yes
Ni S(2) C(7) C(6) -15.5(3) yes
Ni S(3) C(8) S(4) -4.6(1) yes
Ni S(3) C(8) N(3) 174.0(3) yes
Ni S(4) C(8) S(3) 4.6(1) yes
Ni S(4) C(8) N(3) -174.0(3) yes
Fe S(1) Ni S(2) 37.65(3) yes
Fe S(1) Ni S(3) -139.40(3) yes
Fe S(1) C(5) C(6) -73.3(3) yes
Fe S(2) Ni S(1) -37.44(3) yes
Fe S(2) Ni S(4) 149.65(3) yes
Fe S(2) C(7) C(6) 72.3(3) yes
S(1) Ni S(2) C(7) 68.8(1) yes
S(1) Ni S(3) C(8) -169.2(1) yes
S(1) Fe S(2) C(7) -65.5(1) yes
S(1) C(5) C(6) C(7) 63.2(4) yes
S(2) Ni S(1) C(5) -67.7(1) yes
S(2) Ni S(4) C(8) 179.9(1) yes
S(2) Fe S(1) C(5) 64.9(1) yes
S(2) C(7) C(6) C(5) -62.3(4) yes
S(3) Ni S(1) C(5) 115.2(1) yes
S(3) Ni S(4) C(8) -3.4(1) yes
S(3) C(8) N(3) C(9) 179.6(3) yes
S(3) C(8) N(3) C(11) 0.2(5) yes
S(4) Ni S(2) C(7) -104.1(1) yes
S(4) Ni S(3) C(8) 3.4(1) yes
S(4) C(8) N(3) C(9) -2.0(5) yes
S(4) C(8) N(3) C(11) 178.6(3) yes
P C(13) C(14) C(15) -177.5(3) yes
P C(13) C(18) C(17) 176.8(3) yes
P C(19) C(20) C(21) -179.9(3) yes
P C(19) C(24) C(23) -179.1(3) yes
P C(25) C(26) C(27) -173.7(2) yes
P C(25) C(30) C(29) 174.8(2) yes
P C(31) C(32) C(33) -178.0(3) yes
P C(31) C(36) C(35) 177.9(3) yes
C(1) Fe S(1) C(5) -26.4(2) yes
C(1) Fe S(2) C(7) 28.9(2) yes
C(2) Fe S(2) C(7) 118.4(2) yes
C(3) Fe S(1) C(5) -114.5(2) yes
C(4) Fe S(1) C(5) 154.4(2) yes
C(4) Fe S(2) C(7) -154.5(2) yes
C(8) N(3) C(9) C(10) -87.1(5) yes
C(8) N(3) C(11) C(12) -101.7(4) yes
C(9) N(3) C(11) C(12) 78.9(5) yes
C(10) C(9) N(3) C(11) 92.3(5) yes
C(13) P C(19) C(20) 3.4(3) yes
C(13) P C(19) C(24) -174.5(2) yes
C(13) P C(25) C(26) -142.5(2) yes
C(13) P C(25) C(30) 42.6(3) yes
C(13) P C(31) C(32) -119.4(3) yes
C(13) P C(31) C(36) 63.7(3) yes
C(13) C(14) C(15) C(16) 0.3(5) yes
C(13) C(18) C(17) C(16) 1.1(5) yes
C(14) C(13) P C(19) 108.6(3) yes
C(14) C(13) P C(25) -129.6(3) yes
C(14) C(13) P C(31) -10.0(3) yes
C(14) C(13) C(18) C(17) -2.0(5) yes
C(14) C(15) C(16) C(17) -1.2(6) yes
C(15) C(14) C(13) C(18) 1.3(5) yes
C(15) C(16) C(17) C(18) 0.5(5) yes
C(18) C(13) P C(19) -70.2(3) yes
C(18) C(13) P C(25) 51.6(3) yes
C(18) C(13) P C(31) 171.2(2) yes
C(19) P C(25) C(26) -22.1(3) yes
C(19) P C(25) C(30) 162.9(2) yes
C(19) P C(31) C(32) 120.5(3) yes
C(19) P C(31) C(36) -56.4(3) yes
C(19) C(20) C(21) C(22) -0.7(5) yes
C(19) C(24) C(23) C(22) -1.2(6) yes
C(20) C(19) P C(25) -115.9(3) yes
C(20) C(19) P C(31) 125.6(3) yes
C(20) C(19) C(24) C(23) 3.0(5) yes
C(20) C(21) C(22) C(23) 2.6(6) yes
C(21) C(20) C(19) C(24) -2.0(5) yes
C(21) C(22) C(23) C(24) -1.6(6) yes
C(24) C(19) P C(25) 66.2(3) yes
C(24) C(19) P C(31) -52.2(3) yes
C(25) P C(31) C(32) -0.2(3) yes
C(25) P C(31) C(36) -177.1(3) yes
C(25) C(26) C(27) C(28) -1.5(5) yes
C(25) C(30) C(29) C(28) -0.3(5) yes
C(26) C(25) P C(31) 95.3(3) yes
C(26) C(25) C(30) C(29) -0.2(5) yes
C(26) C(27) C(28) C(29) 1.0(5) yes
C(27) C(26) C(25) C(30) 1.1(4) yes
C(27) C(28) C(29) C(30) -0.1(5) yes
C(30) C(25) P C(31) -79.7(3) yes
C(31) C(32) C(33) C(34) 0.3(5) yes
C(31) C(36) C(35) C(34) 0.0(6) yes
C(32) C(31) C(36) C(35) 0.9(5) yes
C(32) C(33) C(34) C(35) 0.6(6) yes
C(33) C(32) C(31) C(36) -1.1(5) yes
C(33) C(34) C(35) C(36) -0.8(6) yes
C(33) C(34) C(35) C(36) -0.8(6) yes
